data_1512483
loop_
_publ_author_name
'Fan Yu'
'Bao Li'

_publ_section_title
;
 The effects of tripodal ligands on charge distribution in
 cobalt(III)-catecholate and cobalt(II)-semiquinonate compounds
;
_journal_name_full
;
Inorganica Chimica Acta
;
_journal_page_first 199
_journal_page_last 203
_journal_paper_doi 10.1016/j.ica.2012.06.023
_journal_volume 392
_journal_year 2012
_chemical_formula_sum 'C32 H41 Co F6 N5 O2 P'
_chemical_formula_weight 731.6
_space_group_IT_number 14
_symmetry_cell_setting monoclinic
_symmetry_space_group_name_Hall '-P 2yn'
_symmetry_space_group_name_H-M 'P 1 21/n 1'
_atom_sites_solution_hydrogens geom
_atom_sites_solution_primary direct
_atom_sites_solution_secondary difmap
_audit_creation_method SHELXL-97
_audit_update_record
;
2011-04-27 # Formatted by publCIF
;
_cell_angle_alpha 90.00
_cell_angle_beta 106.68(3)
_cell_angle_gamma 90.00
_cell_formula_units_Z 4
_cell_length_a 12.786(3)
_cell_length_b 16.590(3)
_cell_length_c 19.652(4)
_cell_measurement_temperature 293(2)
_cell_volume 3993.2(16)
_computing_cell_refinement PROCESS-AUTO
_computing_data_collection 'PROCESS-AUTO (Rigaku Corporation,1998)'
_computing_data_reduction 'teXsan (Molecular Structure Corporation & Rigaku Corporation, 1999)'
_computing_molecular_graphics 'ORTEP-II (Johnson, 1976)'
_computing_publication_material 'SHELXL-97 (Sheldrick, 1997)'
_computing_structure_refinement 'SHELXL-97 (Sheldrick, 1997)'
_computing_structure_solution 'SHELXS-97 (Sheldrick, 1990)'
_diffrn_ambient_temperature 293(2)
_diffrn_measured_fraction_theta_full 0.983
_diffrn_measured_fraction_theta_max 0.983
_diffrn_measurement_device_type 'Rigaku R-AXIS RAPID imaging plate'
_diffrn_measurement_method 'omega scan'
_diffrn_radiation_monochromator graphite
_diffrn_radiation_source 'fine-focus sealed tube'
_diffrn_radiation_type MoK\a
_diffrn_radiation_wavelength 0.71073
_diffrn_reflns_av_R_equivalents 0.0734
_diffrn_reflns_av_sigmaI/netI 0.1195
_diffrn_reflns_limit_h_max 15
_diffrn_reflns_limit_h_min -15
_diffrn_reflns_limit_k_max 17
_diffrn_reflns_limit_k_min -20
_diffrn_reflns_limit_l_max 24
_diffrn_reflns_limit_l_min -23
_diffrn_reflns_number 19038
_diffrn_reflns_theta_full 26.00
_diffrn_reflns_theta_max 26.00
_diffrn_reflns_theta_min 3.19
_diffrn_standards_decay_% 0
_diffrn_standards_interval_count 0
_diffrn_standards_interval_time 0
_diffrn_standards_number 0
_exptl_absorpt_coefficient_mu 0.529
_exptl_absorpt_correction_T_max 0.892
_exptl_absorpt_correction_T_min 0.828
_exptl_absorpt_correction_type multi-scan
_exptl_absorpt_process_details '(ABSCOR; Higashi, 1995)'
_exptl_crystal_colour green
_exptl_crystal_density_diffrn 1.217
_exptl_crystal_density_meas 1.217
_exptl_crystal_density_method 'not measured'
_exptl_crystal_description block
_exptl_crystal_F_000 1520
_exptl_crystal_size_max 0.35
_exptl_crystal_size_mid 0.25
_exptl_crystal_size_min 0.05
_refine_diff_density_max 0.452
_refine_diff_density_min -0.543
_refine_diff_density_rms 0.074
_refine_ls_extinction_method none
_refine_ls_goodness_of_fit_ref 0.962
_refine_ls_hydrogen_treatment constr
_refine_ls_matrix_type full
_refine_ls_number_parameters 424
_refine_ls_number_reflns 7726
_refine_ls_number_restraints 0
_refine_ls_restrained_S_all 0.962
_refine_ls_R_factor_all 0.1687
_refine_ls_R_factor_gt 0.0916
_refine_ls_shift/su_max 0.033
_refine_ls_shift/su_mean 0.002
_refine_ls_structure_factor_coef Fsqd
_refine_ls_weighting_details 'calc w=1/[\s^2^(Fo^2^)+(0.1499P)^2^+0.0000P] where P=(Fo^2^+2Fc^2^)/3'
_refine_ls_weighting_scheme calc
_refine_ls_wR_factor_gt 0.2572
_refine_ls_wR_factor_ref 0.2905
_reflns_number_gt 3062
_reflns_number_total 7726
_reflns_threshold_expression >2sigma(I)
_cod_data_source_file ICA-2012-392-199-203-1.cif
_cod_data_source_block compound1
_cod_original_cell_volume 3993.2(14)
_cod_original_sg_symbol_H-M P2(1)/n
_cod_original_formula_sum 'C32 H41 Co1 F6 N5 O2 P1'
_cod_database_code 1512483

loop_
_symmetry_equiv_pos_as_xyz
'x, y, z'
'-x+1/2, y+1/2, -z+1/2'
'-x, -y, -z'
'x-1/2, -y-1/2, z-1/2'

loop_
_atom_site_label
_atom_site_type_symbol
_atom_site_fract_x
_atom_site_fract_y
_atom_site_fract_z
_atom_site_U_iso_or_equiv
_atom_site_adp_type
_atom_site_occupancy
_atom_site_symmetry_multiplicity
_atom_site_calc_flag
_atom_site_refinement_flags
Co1 Co 0.24536(6) 0.37127(5) 0.15963(4) 0.0732(4) Uani 1 1 d .
O1 O 0.1180(3) 0.3299(3) 0.1728(2) 0.0820(11) Uani 1 1 d .
O2 O 0.2198(3) 0.3110(2) 0.07651(19) 0.0785(11) Uani 1 1 d .
N1 N 0.2793(5) 0.4397(3) 0.2417(2) 0.0829(14) Uani 1 1 d .
N2 N 0.1714(5) 0.4618(3) 0.1068(2) 0.0793(13) Uani 1 1 d .
N3 N 0.4344(5) 0.2875(3) 0.1869(3) 0.0891(15) Uani 1 1 d .
N4 N 0.3412(4) 0.2895(3) 0.2081(2) 0.0787(13) Uani 1 1 d .
N5 N 0.3790(4) 0.4147(3) 0.1433(2) 0.0807(13) Uani 1 1 d .
C1 C 0.2100(6) 0.4541(4) 0.2835(3) 0.0898(19) Uani 1 1 d .
H1A H 0.1463 0.4240 0.2764 0.108 Uiso 1 1 calc R
C2 C 0.2345(7) 0.5111(5) 0.3342(4) 0.109(2) Uani 1 1 d .
H2A H 0.1887 0.5193 0.3628 0.131 Uiso 1 1 calc R
C3 C 0.3240(9) 0.5559(5) 0.3437(4) 0.124(3) Uani 1 1 d .
H3A H 0.3396 0.5959 0.3783 0.149 Uiso 1 1 calc R
C4 C 0.3950(7) 0.5430(5) 0.3018(4) 0.114(3) Uani 1 1 d .
H4A H 0.4580 0.5736 0.3082 0.137 Uiso 1 1 calc R
C5 C 0.3680(6) 0.4839(4) 0.2513(3) 0.0847(18) Uani 1 1 d .
C6 C 0.4390(5) 0.4639(4) 0.2064(3) 0.0900(19) Uani 1 1 d .
H6A H 0.5020 0.4340 0.2342 0.108 Uiso 1 1 calc R
H6B H 0.4650 0.5133 0.1903 0.108 Uiso 1 1 calc R
C7 C 0.0719(5) 0.4898(4) 0.1064(3) 0.0853(18) Uani 1 1 d .
H7A H 0.0299 0.4613 0.1298 0.102 Uiso 1 1 calc R
C8 C 0.0330(7) 0.5594(5) 0.0720(4) 0.104(2) Uani 1 1 d .
H8A H -0.0361 0.5779 0.0711 0.125 Uiso 1 1 calc R
C9 C 0.0954(8) 0.6024(5) 0.0387(4) 0.107(2) Uani 1 1 d .
H9A H 0.0702 0.6509 0.0163 0.128 Uiso 1 1 calc R
C10 C 0.1952(6) 0.5729(4) 0.0390(3) 0.095(2) Uani 1 1 d .
H10A H 0.2381 0.6006 0.0157 0.114 Uiso 1 1 calc R
C11 C 0.2314(6) 0.5024(4) 0.0737(3) 0.0802(16) Uani 1 1 d .
C12 C 0.3391(6) 0.4639(4) 0.0768(3) 0.095(2) Uani 1 1 d .
H12A H 0.3308 0.4296 0.0356 0.114 Uiso 1 1 calc R
H12B H 0.3922 0.5054 0.0759 0.114 Uiso 1 1 calc R
C13 C 0.3491(6) 0.2260(4) 0.2513(3) 0.092(2) Uani 1 1 d .
C14 C 0.4474(7) 0.1835(5) 0.2569(4) 0.107(2) Uani 1 1 d .
H14A H 0.4718 0.1370 0.2831 0.128 Uiso 1 1 calc R
C15 C 0.4982(6) 0.2250(5) 0.2162(4) 0.100(2) Uani 1 1 d .
C16 C 0.2674(7) 0.2114(5) 0.2888(4) 0.121(3) Uani 1 1 d .
H16A H 0.2097 0.2503 0.2740 0.181 Uiso 1 1 calc R
H16B H 0.3009 0.2162 0.3391 0.181 Uiso 1 1 calc R
H16C H 0.2381 0.1581 0.2781 0.181 Uiso 1 1 calc R
C17 C 0.6052(7) 0.2098(6) 0.2001(5) 0.146(3) Uani 1 1 d .
H17A H 0.6175 0.2515 0.1694 0.220 Uiso 1 1 calc R
H17B H 0.6024 0.1585 0.1770 0.220 Uiso 1 1 calc R
H17C H 0.6636 0.2098 0.2435 0.220 Uiso 1 1 calc R
C18 C 0.4426(5) 0.3443(4) 0.1334(4) 0.0926(19) Uani 1 1 d .
H18A H 0.4128 0.3217 0.0862 0.111 Uiso 1 1 calc R
H18B H 0.5182 0.3591 0.1395 0.111 Uiso 1 1 calc R
C19 C 0.0707(5) 0.2814(3) 0.1186(3) 0.0737(15) Uani 1 1 d .
C20 C 0.1269(5) 0.2693(4) 0.0673(3) 0.0758(16) Uani 1 1 d .
C21 C 0.0864(5) 0.2149(4) 0.0095(3) 0.0815(17) Uani 1 1 d .
C22 C -0.0151(6) 0.1790(4) 0.0060(4) 0.0926(19) Uani 1 1 d .
H22A H -0.0445 0.1429 -0.0308 0.111 Uiso 1 1 calc R
C23 C -0.0720(5) 0.1938(4) 0.0531(4) 0.0895(18) Uani 1 1 d .
C24 C -0.0292(5) 0.2458(4) 0.1101(3) 0.0818(16) Uani 1 1 d .
H24A H -0.0684 0.2564 0.1423 0.098 Uiso 1 1 calc R
C25 C 0.1499(6) 0.1965(4) -0.0430(3) 0.0875(18) Uani 1 1 d .
C26 C 0.2584(6) 0.1585(5) -0.0037(4) 0.110(2) Uani 1 1 d .
H26A H 0.2993 0.1471 -0.0366 0.165 Uiso 1 1 calc R
H26B H 0.2456 0.1094 0.0185 0.165 Uiso 1 1 calc R
H26C H 0.2990 0.1952 0.0320 0.165 Uiso 1 1 calc R
C27 C 0.1703(6) 0.2750(4) -0.0797(3) 0.108(2) Uani 1 1 d .
H27A H 0.2108 0.2629 -0.1127 0.162 Uiso 1 1 calc R
H27B H 0.2111 0.3121 -0.0445 0.162 Uiso 1 1 calc R
H27C H 0.1015 0.2988 -0.1047 0.162 Uiso 1 1 calc R
C28 C 0.0855(7) 0.1359(5) -0.1016(4) 0.122(3) Uani 1 1 d .
H28A H 0.1271 0.1253 -0.1343 0.183 Uiso 1 1 calc R
H28B H 0.0164 0.1590 -0.1268 0.183 Uiso 1 1 calc R
H28C H 0.0738 0.0864 -0.0796 0.183 Uiso 1 1 calc R
C29 C -0.1853(7) 0.1554(6) 0.0423(5) 0.121(3) Uani 1 1 d .
C30 C -0.1990(13) 0.1189(14) 0.1102(8) 0.317(13) Uani 1 1 d .
H30A H -0.2708 0.0961 0.1009 0.476 Uiso 1 1 calc R
H30B H -0.1894 0.1600 0.1458 0.476 Uiso 1 1 calc R
H30C H -0.1454 0.0774 0.1268 0.476 Uiso 1 1 calc R
C31 C -0.2715(9) 0.2113(9) 0.0143(15) 0.43(2) Uani 1 1 d .
H31A H -0.2641 0.2337 -0.0292 0.649 Uiso 1 1 calc R
H31B H -0.2679 0.2538 0.0480 0.649 Uiso 1 1 calc R
H31C H -0.3404 0.1842 0.0051 0.649 Uiso 1 1 calc R
C32 C -0.2077(13) 0.0864(11) -0.0044(11) 0.360(15) Uani 1 1 d .
H32A H -0.2060 0.1024 -0.0510 0.539 Uiso 1 1 calc R
H32B H -0.2785 0.0653 -0.0068 0.539 Uiso 1 1 calc R
H32C H -0.1534 0.0458 0.0136 0.539 Uiso 1 1 calc R
P1 P 0.7472(3) 0.4777(2) 0.16426(18) 0.1466(10) Uani 1 1 d .
F1 F 0.7931(14) 0.4137(6) 0.1344(7) 0.366(8) Uani 1 1 d .
F2 F 0.7151(13) 0.5457(8) 0.2001(7) 0.344(7) Uani 1 1 d .
F3 F 0.8510(9) 0.4970(10) 0.2146(6) 0.326(6) Uani 1 1 d .
F4 F 0.6343(8) 0.4697(9) 0.1172(6) 0.357(8) Uani 1 1 d .
F5 F 0.7716(9) 0.5290(7) 0.1033(5) 0.281(5) Uani 1 1 d .
F6 F 0.7115(7) 0.4210(6) 0.2141(4) 0.248(4) Uani 1 1 d .

loop_
_atom_site_aniso_label
_atom_site_aniso_U_11
_atom_site_aniso_U_22
_atom_site_aniso_U_33
_atom_site_aniso_U_23
_atom_site_aniso_U_13
_atom_site_aniso_U_12
Co1 0.0865(6) 0.0526(6) 0.0758(5) 0.0004(4) 0.0155(4) -0.0004(4)
O1 0.095(3) 0.066(3) 0.085(2) -0.014(2) 0.026(2) -0.010(2)
O2 0.088(3) 0.062(3) 0.079(2) 0.001(2) 0.013(2) -0.005(2)
N1 0.095(4) 0.061(3) 0.080(3) 0.004(3) 0.005(3) -0.003(3)
N2 0.092(4) 0.064(3) 0.071(3) -0.008(3) 0.008(3) -0.001(3)
N3 0.104(4) 0.061(4) 0.092(3) 0.010(3) 0.012(3) 0.017(3)
N4 0.093(4) 0.064(3) 0.076(3) 0.007(3) 0.020(3) 0.003(3)
N5 0.091(3) 0.054(3) 0.090(3) 0.006(3) 0.016(3) -0.001(3)
C1 0.109(5) 0.075(5) 0.083(4) -0.014(4) 0.024(4) -0.012(4)
C2 0.142(7) 0.083(6) 0.103(5) -0.018(4) 0.034(5) -0.020(5)
C3 0.187(9) 0.074(6) 0.097(5) -0.024(4) 0.018(6) -0.014(6)
C4 0.140(6) 0.090(6) 0.095(5) -0.018(4) 0.007(5) -0.019(5)
C5 0.099(5) 0.056(4) 0.086(4) 0.006(3) 0.003(4) 0.000(4)
C6 0.087(4) 0.065(4) 0.109(4) 0.004(4) 0.012(4) -0.020(3)
C7 0.087(4) 0.070(5) 0.090(4) -0.024(4) 0.011(3) 0.001(4)
C8 0.122(6) 0.063(5) 0.102(5) -0.019(4) -0.008(4) 0.018(5)
C9 0.139(7) 0.055(5) 0.094(5) -0.001(4) -0.017(5) 0.004(5)
C10 0.111(5) 0.065(5) 0.092(4) 0.007(4) 0.000(4) 0.000(4)
C11 0.095(4) 0.060(4) 0.080(4) -0.005(3) 0.016(3) -0.003(4)
C12 0.112(5) 0.072(5) 0.101(4) 0.021(4) 0.030(4) -0.011(4)
C13 0.122(6) 0.066(5) 0.079(4) -0.001(3) 0.013(4) -0.012(4)
C14 0.135(6) 0.071(5) 0.100(5) 0.011(4) 0.010(5) 0.014(5)
C15 0.102(5) 0.080(5) 0.110(5) -0.005(4) 0.019(4) 0.012(4)
C16 0.146(7) 0.099(6) 0.121(5) 0.011(5) 0.044(5) -0.010(5)
C17 0.149(8) 0.106(7) 0.183(8) 0.040(6) 0.046(6) 0.044(6)
C18 0.091(4) 0.076(5) 0.111(5) 0.017(4) 0.029(4) 0.009(4)
C19 0.087(4) 0.047(4) 0.086(4) 0.001(3) 0.024(3) -0.002(3)
C20 0.081(4) 0.047(4) 0.086(4) 0.005(3) 0.003(3) 0.010(3)
C21 0.091(4) 0.051(4) 0.090(4) 0.002(3) 0.006(3) 0.007(3)
C22 0.103(5) 0.056(4) 0.105(5) -0.005(3) 0.008(4) -0.002(4)
C23 0.091(4) 0.057(4) 0.117(5) -0.006(4) 0.025(4) -0.006(3)
C24 0.092(4) 0.053(4) 0.105(4) -0.002(3) 0.036(3) 0.005(3)
C25 0.118(5) 0.061(4) 0.080(3) -0.006(3) 0.021(4) 0.016(4)
C26 0.143(6) 0.077(5) 0.113(5) -0.006(4) 0.042(5) 0.026(5)
C27 0.146(6) 0.084(6) 0.091(4) 0.004(4) 0.029(4) 0.007(5)
C28 0.145(7) 0.106(7) 0.110(5) -0.038(5) 0.027(5) 0.011(5)
C29 0.124(6) 0.097(6) 0.132(6) -0.003(5) 0.021(5) -0.033(5)
C30 0.236(16) 0.49(3) 0.239(15) -0.084(19) 0.089(12) -0.24(2)
C31 0.100(8) 0.156(13) 0.90(5) 0.25(2) -0.086(15) -0.041(8)
C32 0.283(18) 0.34(2) 0.56(3) -0.33(2) 0.28(2) -0.250(18)
P1 0.153(3) 0.120(2) 0.185(3) -0.014(2) 0.079(2) -0.0295(19)
F1 0.62(2) 0.178(9) 0.374(14) -0.024(10) 0.258(17) 0.143(13)
F2 0.417(19) 0.256(13) 0.366(14) -0.133(12) 0.123(14) 0.044(12)
F3 0.218(9) 0.395(17) 0.324(13) -0.080(12) 0.011(9) -0.044(11)
F4 0.195(8) 0.50(2) 0.315(11) 0.167(13) -0.027(7) -0.175(11)
F5 0.337(11) 0.269(11) 0.267(9) 0.057(8) 0.137(9) -0.076(9)
F6 0.258(8) 0.251(10) 0.255(8) 0.093(8) 0.103(7) -0.024(7)

loop_
_atom_type_symbol
_atom_type_description
_atom_type_scat_dispersion_real
_atom_type_scat_dispersion_imag
_atom_type_scat_source
C C 0.0033 0.0016 'International Tables Vol C Tables 4.2.6.8 and 6.1.1.4'
H H 0.0000 0.0000 'International Tables Vol C Tables 4.2.6.8 and 6.1.1.4'
N N 0.0061 0.0033 'International Tables Vol C Tables 4.2.6.8 and 6.1.1.4'
O O 0.0106 0.0060 'International Tables Vol C Tables 4.2.6.8 and 6.1.1.4'
F F 0.0171 0.0103 'International Tables Vol C Tables 4.2.6.8 and 6.1.1.4'
P P 0.1023 0.0942 'International Tables Vol C Tables 4.2.6.8 and 6.1.1.4'
Co Co 0.3494 0.9721 'International Tables Vol C Tables 4.2.6.8 and 6.1.1.4'

loop_
_geom_angle_atom_site_label_1
_geom_angle_atom_site_label_2
_geom_angle_atom_site_label_3
_geom_angle
O1 Co1 O2 89.07(17)
O1 Co1 N4 97.6(2)
O2 Co1 N4 88.92(19)
O1 Co1 N2 92.8(2)
O2 Co1 N2 90.64(18)
N4 Co1 N2 169.6(2)
O1 Co1 N1 95.6(2)
O2 Co1 N1 174.9(2)
N4 Co1 N1 92.5(2)
N2 Co1 N1 87.1(2)
O1 Co1 N5 178.69(18)
O2 Co1 N5 89.75(19)
N4 Co1 N5 82.9(2)
N2 Co1 N5 86.6(2)
N1 Co1 N5 85.6(2)
C19 O1 Co1 109.1(4)
C20 O2 Co1 108.7(4)
C5 N1 C1 119.3(6)
C5 N1 Co1 115.2(5)
C1 N1 Co1 124.7(4)
C11 N2 C7 120.0(6)
C11 N2 Co1 113.5(5)
C7 N2 Co1 126.2(5)
C15 N3 N4 111.2(6)
C15 N3 C18 131.0(7)
N4 N3 C18 117.3(5)
C13 N4 N3 105.1(5)
C13 N4 Co1 143.5(5)
N3 N4 Co1 111.0(4)
C18 N5 C6 111.8(5)
C18 N5 C12 112.3(5)
C6 N5 C12 112.9(5)
C18 N5 Co1 105.8(4)
C6 N5 Co1 109.1(4)
C12 N5 Co1 104.4(4)
C2 C1 N1 120.4(7)
C3 C2 C1 120.3(8)
C2 C3 C4 120.4(7)
C5 C4 C3 117.6(8)
N1 C5 C4 122.0(7)
N1 C5 C6 116.3(6)
C4 C5 C6 121.7(7)
C5 C6 N5 111.1(5)
N2 C7 C8 120.3(7)
C7 C8 C9 120.1(8)
C10 C9 C8 118.9(7)
C9 C10 C11 119.4(7)
N2 C11 C10 121.3(6)
N2 C11 C12 114.7(6)
C10 C11 C12 124.0(7)
N5 C12 C11 110.1(5)
N4 C13 C14 110.2(7)
N4 C13 C16 121.1(7)
C14 C13 C16 128.6(7)
C15 C14 C13 105.4(7)
N3 C15 C14 108.1(7)
N3 C15 C17 120.9(8)
C14 C15 C17 131.0(8)
N3 C18 N5 105.3(5)
O1 C19 C24 123.4(6)
O1 C19 C20 116.8(5)
C24 C19 C20 119.9(6)
O2 C20 C19 116.3(5)
O2 C20 C21 122.5(6)
C19 C20 C21 121.1(6)
C22 C21 C20 115.1(6)
C22 C21 C25 123.1(6)
C20 C21 C25 121.8(6)
C23 C22 C21 123.9(6)
C22 C23 C24 119.7(6)
C22 C23 C29 120.0(7)
C24 C23 C29 120.2(7)
C19 C24 C23 120.1(6)
C21 C25 C26 109.1(5)
C21 C25 C27 110.0(5)
C26 C25 C27 109.6(6)
C21 C25 C28 111.0(6)
C26 C25 C28 108.6(5)
C27 C25 C28 108.7(5)
C31 C29 C32 106.4(14)
C31 C29 C30 109.1(15)
C32 C29 C30 100.9(13)
C31 C29 C23 112.1(8)
C32 C29 C23 115.0(9)
C30 C29 C23 112.6(8)
F1 P1 F3 92.3(9)
F1 P1 F2 172.3(10)
F3 P1 F2 80.1(8)
F1 P1 F4 96.8(9)
F3 P1 F4 170.8(10)
F2 P1 F4 90.8(9)
F1 P1 F6 92.2(7)
F3 P1 F6 94.8(7)
F2 P1 F6 89.5(7)
F4 P1 F6 85.8(5)
F1 P1 F5 83.9(7)
F3 P1 F5 93.3(7)
F2 P1 F5 95.4(8)
F4 P1 F5 86.8(5)
F6 P1 F5 171.2(6)

loop_
_geom_bond_atom_site_label_1
_geom_bond_atom_site_label_2
_geom_bond_distance
Co1 O1 1.854(4)
Co1 O2 1.863(4)
Co1 N4 1.892(5)
Co1 N2 1.914(5)
Co1 N1 1.918(5)
Co1 N5 1.964(5)
O1 C19 1.333(7)
O2 C20 1.341(7)
N1 C5 1.318(8)
N1 C1 1.391(8)
N2 C11 1.325(8)
N2 C7 1.352(8)
N3 C15 1.343(8)
N3 N4 1.370(7)
N3 C18 1.439(8)
N4 C13 1.338(8)
N5 C18 1.468(8)
N5 C6 1.499(7)
N5 C12 1.501(7)
C1 C2 1.343(9)
C2 C3 1.332(11)
C3 C4 1.407(11)
C4 C5 1.367(9)
C5 C6 1.474(9)
C7 C8 1.358(9)
C8 C9 1.369(10)
C9 C10 1.365(10)
C10 C11 1.366(9)
C11 C12 1.503(9)
C13 C14 1.417(10)
C13 C16 1.462(10)
C14 C15 1.353(10)
C15 C17 1.512(11)
C19 C24 1.373(8)
C19 C20 1.410(8)
C20 C21 1.427(8)
C21 C22 1.411(9)
C21 C25 1.516(9)
C22 C23 1.354(9)
C23 C24 1.396(9)
C23 C29 1.540(10)
C25 C26 1.518(9)
C25 C27 1.547(9)
C25 C28 1.571(9)
C29 C31 1.424(14)
C29 C32 1.442(14)
C29 C30 1.522(17)
P1 F1 1.419(8)
P1 F3 1.445(10)
P1 F2 1.449(10)
P1 F4 1.480(8)
P1 F6 1.519(7)
P1 F5 1.571(8)

loop_
_geom_torsion_atom_site_label_1
_geom_torsion_atom_site_label_2
_geom_torsion_atom_site_label_3
_geom_torsion_atom_site_label_4
_geom_torsion
O2 Co1 O1 C19 -1.6(4)
N4 Co1 O1 C19 -90.3(4)
N2 Co1 O1 C19 89.0(4)
N1 Co1 O1 C19 176.4(4)
N5 Co1 O1 C19 24(9)
O1 Co1 O2 C20 0.0(3)
N4 Co1 O2 C20 97.6(4)
N2 Co1 O2 C20 -92.9(4)
N1 Co1 O2 C20 -156(2)
N5 Co1 O2 C20 -179.5(3)
O1 Co1 N1 C5 -178.4(4)
O2 Co1 N1 C5 -22(2)
N4 Co1 N1 C5 83.8(4)
N2 Co1 N1 C5 -85.8(5)
N5 Co1 N1 C5 1.0(4)
O1 Co1 N1 C1 -8.5(5)
O2 Co1 N1 C1 147(2)
N4 Co1 N1 C1 -106.4(5)
N2 Co1 N1 C1 84.1(5)
N5 Co1 N1 C1 170.9(5)
O1 Co1 N2 C11 -167.7(4)
O2 Co1 N2 C11 -78.6(4)
N4 Co1 N2 C11 8.9(13)
N1 Co1 N2 C11 96.9(4)
N5 Co1 N2 C11 11.2(4)
O1 Co1 N2 C7 18.6(5)
O2 Co1 N2 C7 107.7(5)
N4 Co1 N2 C7 -164.9(10)
N1 Co1 N2 C7 -76.9(5)
N5 Co1 N2 C7 -162.6(5)
C15 N3 N4 C13 -0.1(7)
C18 N3 N4 C13 173.3(5)
C15 N3 N4 Co1 -174.4(4)
C18 N3 N4 Co1 -0.9(6)
O1 Co1 N4 C13 -11.9(7)
O2 Co1 N4 C13 -100.8(7)
N2 Co1 N4 C13 171.6(9)
N1 Co1 N4 C13 84.1(7)
N5 Co1 N4 C13 169.3(7)
O1 Co1 N4 N3 158.7(4)
O2 Co1 N4 N3 69.8(4)
N2 Co1 N4 N3 -17.9(13)
N1 Co1 N4 N3 -105.3(4)
N5 Co1 N4 N3 -20.1(4)
O1 Co1 N5 C18 -78(9)
O2 Co1 N5 C18 -53.1(4)
N4 Co1 N5 C18 35.9(4)
N2 Co1 N5 C18 -143.7(4)
N1 Co1 N5 C18 129.0(4)
O1 Co1 N5 C6 161(8)
O2 Co1 N5 C6 -173.5(4)
N4 Co1 N5 C6 -84.5(4)
N2 Co1 N5 C6 95.9(4)
N1 Co1 N5 C6 8.6(4)
O1 Co1 N5 C12 40(9)
O2 Co1 N5 C12 65.6(4)
N4 Co1 N5 C12 154.5(4)
N2 Co1 N5 C12 -25.1(4)
N1 Co1 N5 C12 -112.4(4)
C5 N1 C1 C2 -1.5(9)
Co1 N1 C1 C2 -171.0(5)
N1 C1 C2 C3 1.7(11)
C1 C2 C3 C4 -1.2(13)
C2 C3 C4 C5 0.5(12)
C1 N1 C5 C4 0.8(9)
Co1 N1 C5 C4 171.3(5)
C1 N1 C5 C6 178.5(5)
Co1 N1 C5 C6 -11.1(7)
C3 C4 C5 N1 -0.3(10)
C3 C4 C5 C6 -177.8(6)
N1 C5 C6 N5 18.0(8)
C4 C5 C6 N5 -164.4(6)
C18 N5 C6 C5 -132.5(6)
C12 N5 C6 C5 99.7(6)
Co1 N5 C6 C5 -15.9(6)
C11 N2 C7 C8 0.1(8)
Co1 N2 C7 C8 173.5(4)
N2 C7 C8 C9 -1.2(9)
C7 C8 C9 C10 1.9(10)
C8 C9 C10 C11 -1.5(10)
C7 N2 C11 C10 0.3(8)
Co1 N2 C11 C10 -173.9(5)
C7 N2 C11 C12 -178.7(5)
Co1 N2 C11 C12 7.1(6)
C9 C10 C11 N2 0.4(9)
C9 C10 C11 C12 179.3(6)
C18 N5 C12 C11 148.2(5)
C6 N5 C12 C11 -84.3(6)
Co1 N5 C12 C11 34.1(6)
N2 C11 C12 N5 -28.6(7)
C10 C11 C12 N5 152.4(6)
N3 N4 C13 C14 -0.5(7)
Co1 N4 C13 C14 170.4(5)
N3 N4 C13 C16 175.5(6)
Co1 N4 C13 C16 -13.6(11)
N4 C13 C14 C15 0.9(8)
C16 C13 C14 C15 -174.6(7)
N4 N3 C15 C14 0.7(8)
C18 N3 C15 C14 -171.6(7)
N4 N3 C15 C17 179.3(6)
C18 N3 C15 C17 7.0(11)
C13 C14 C15 N3 -1.0(8)
C13 C14 C15 C17 -179.4(8)
C15 N3 C18 N5 -158.3(6)
N4 N3 C18 N5 29.8(7)
C6 N5 C18 N3 75.9(6)
C12 N5 C18 N3 -156.0(5)
Co1 N5 C18 N3 -42.8(5)
Co1 O1 C19 C24 -175.2(5)
Co1 O1 C19 C20 2.9(6)
Co1 O2 C20 C19 1.6(6)
Co1 O2 C20 C21 -177.9(4)
O1 C19 C20 O2 -3.1(8)
C24 C19 C20 O2 175.0(5)
O1 C19 C20 C21 176.4(5)
C24 C19 C20 C21 -5.5(8)
O2 C20 C21 C22 -177.1(5)
C19 C20 C21 C22 3.4(8)
O2 C20 C21 C25 4.1(8)
C19 C20 C21 C25 -175.4(5)
C20 C21 C22 C23 0.2(9)
C25 C21 C22 C23 179.0(6)
C21 C22 C23 C24 -1.7(10)
C21 C22 C23 C29 176.4(6)
O1 C19 C24 C23 -178.1(6)
C20 C19 C24 C23 4.0(9)
C22 C23 C24 C19 -0.4(9)
C29 C23 C24 C19 -178.5(6)
C22 C21 C25 C26 -117.4(7)
C20 C21 C25 C26 61.3(7)
C22 C21 C25 C27 122.4(7)
C20 C21 C25 C27 -58.9(7)
C22 C21 C25 C28 2.1(8)
C20 C21 C25 C28 -179.2(5)
C22 C23 C29 C31 -102.6(16)
C24 C23 C29 C31 75.5(16)
C22 C23 C29 C32 19.1(16)
C24 C23 C29 C32 -162.9(13)
C22 C23 C29 C30 134.0(12)
C24 C23 C29 C30 -48.0(14)
